data_7126955
loop_
_publ_author_name
'Hu, Jiadong'
'Gao, Yu-Qi'
'Xu, Dongyang'
'Chen, Le'
'Wen, Wen'
'Hou, Yi'
'Chen, Lu'
'Xie, Weiqing'

_publ_section_title
;
 Highly enantioselective addition of aliphatic aldehydes to
 2-hydroxychalcone enabled by cooperative organocatalysts.
;
_journal_issue 69
_journal_name_full 'Chemical communications (Cambridge, England)'
_journal_page_first 10018
_journal_page_last 10021
_journal_paper_doi 10.1039/d0cc04424e
_journal_volume 56
_journal_year 2020
_chemical_absolute_configuration ad
_chemical_formula_moiety 'C24 H22 O2'
_chemical_formula_sum 'C24 H22 O2'
_chemical_formula_weight 342.42
_space_group_IT_number 19
_space_group_name_Hall 'P 2ac 2ab'
_space_group_name_H-M_alt 'P 21 21 21'
_symmetry_cell_setting orthorhombic
_symmetry_space_group_name_H-M 'P 21 21 21'
_atom_sites_solution_hydrogens geom
_atom_sites_solution_primary direct
_atom_sites_solution_secondary difmap
_audit_creation_method SHELXL-97
_audit_update_record
;
2019-01-11 deposited with the CCDC.	2020-07-16 downloaded from the CCDC.
;
_cell_angle_alpha 90.00
_cell_angle_beta 90.00
_cell_angle_gamma 90.00
_cell_formula_units_Z 4
_cell_length_a 6.87350(10)
_cell_length_b 8.75670(10)
_cell_length_c 31.8081(4)
_cell_measurement_reflns_used 4990
_cell_measurement_temperature 296(2)
_cell_measurement_theta_max 67.70
_cell_measurement_theta_min 5.24
_cell_volume 1914.50(4)
_computing_cell_refinement 'Bruker SAINT'
_computing_data_collection 'Bruker APEX2'
_computing_data_reduction 'Bruker SAINT'
_computing_molecular_graphics 'Bruker SHELXTL'
_computing_publication_material 'Bruker SHELXTL'
_computing_structure_refinement 'SHELXL-97 (Sheldrick, 2008)'
_computing_structure_solution 'SHELXS-97 (Sheldrick, 2008)'
_diffrn_ambient_temperature 296(2)
_diffrn_measured_fraction_theta_full 0.961
_diffrn_measured_fraction_theta_max 0.961
_diffrn_measurement_device_type 'Bruker APEX-II CCD'
_diffrn_measurement_method '\f and \w scans'
_diffrn_radiation_monochromator graphite
_diffrn_radiation_source 'fine-focus sealed tube'
_diffrn_radiation_type CuK\a
_diffrn_radiation_wavelength 1.54178
_diffrn_reflns_av_R_equivalents 0.0357
_diffrn_reflns_av_sigmaI/netI 0.0296
_diffrn_reflns_limit_h_max 6
_diffrn_reflns_limit_h_min -7
_diffrn_reflns_limit_k_max 10
_diffrn_reflns_limit_k_min -9
_diffrn_reflns_limit_l_max 37
_diffrn_reflns_limit_l_min -37
_diffrn_reflns_number 9180
_diffrn_reflns_theta_full 68.10
_diffrn_reflns_theta_max 68.10
_diffrn_reflns_theta_min 5.24
_diffrn_standards_number 0
_exptl_absorpt_coefficient_mu 0.581
_exptl_absorpt_correction_T_max 0.7530
_exptl_absorpt_correction_T_min 0.5067
_exptl_absorpt_correction_type multi-scan
_exptl_absorpt_process_details SADABS
_exptl_crystal_colour colorless
_exptl_crystal_density_diffrn 1.188
_exptl_crystal_density_method 'not measured'
_exptl_crystal_description platelike
_exptl_crystal_F_000 728
_exptl_crystal_size_max 0.32
_exptl_crystal_size_mid 0.28
_exptl_crystal_size_min 0.12
_refine_diff_density_max 0.114
_refine_diff_density_min -0.131
_refine_diff_density_rms 0.024
_refine_ls_abs_structure_details 'Flack H D (1983), Acta Cryst. A39, 876-881'
_refine_ls_abs_structure_Flack -0.1(2)
_refine_ls_extinction_coef 0.0080(5)
_refine_ls_extinction_expression Fc^*^=kFc[1+0.001xFc^2^\l^3^/sin(2\q)]^-1/4^
_refine_ls_extinction_method SHELXL
_refine_ls_goodness_of_fit_ref 1.023
_refine_ls_hydrogen_treatment constr
_refine_ls_matrix_type full
_refine_ls_number_parameters 236
_refine_ls_number_reflns 3341
_refine_ls_number_restraints 0
_refine_ls_restrained_S_all 1.023
_refine_ls_R_factor_all 0.0401
_refine_ls_R_factor_gt 0.0363
_refine_ls_shift/su_max 0.000
_refine_ls_shift/su_mean 0.000
_refine_ls_structure_factor_coef Fsqd
_refine_ls_weighting_details 'calc w=1/[\s^2^(Fo^2^)+(0.0529P)^2^+0.1244P] where P=(Fo^2^+2Fc^2^)/3'
_refine_ls_weighting_scheme calc
_refine_ls_wR_factor_gt 0.0935
_refine_ls_wR_factor_ref 0.0965
_reflns_number_gt 3058
_reflns_number_total 3341
_reflns_threshold_expression >2sigma(I)
_cod_data_source_file d0cc04424e2.cif
_cod_data_source_block 481
_cod_depositor_comments 'Adding full bibliography for 7126955.cif.'
_cod_database_code 7126955

loop_
_symmetry_equiv_pos_as_xyz
'x, y, z'
'-x+1/2, -y, z+1/2'
'-x, y+1/2, -z+1/2'
'x+1/2, -y+1/2, -z'

loop_
_atom_site_label
_atom_site_type_symbol
_atom_site_fract_x
_atom_site_fract_y
_atom_site_fract_z
_atom_site_U_iso_or_equiv
_atom_site_adp_type
_atom_site_occupancy
_atom_site_symmetry_multiplicity
_atom_site_calc_flag
_atom_site_refinement_flags
_atom_site_disorder_assembly
_atom_site_disorder_group
O1 O 0.47092(15) 0.91982(14) 0.14945(4) 0.0556(3) Uani 1 1 d . . .
O2 O 0.42254(16) 0.67171(13) 0.12573(3) 0.0503(3) Uani 1 1 d . . .
C1 C 0.0011(3) 1.1014(2) 0.12810(7) 0.0755(6) Uani 1 1 d . . .
H1A H -0.1310 1.0791 0.1267 0.091 Uiso 1 1 calc R . .
C2 C 0.0627(4) 1.2483(2) 0.12010(8) 0.0895(8) Uani 1 1 d . . .
H2A H -0.0272 1.3232 0.1129 0.107 Uiso 1 1 calc R . .
C3 C 0.2572(4) 1.2840(2) 0.12271(8) 0.0826(7) Uani 1 1 d . . .
H3A H 0.2988 1.3834 0.1176 0.099 Uiso 1 1 calc R . .
C4 C 0.3898(3) 1.1728(2) 0.13281(7) 0.0674(5) Uani 1 1 d . . .
H4A H 0.5214 1.1967 0.1347 0.081 Uiso 1 1 calc R . .
C5 C 0.3272(3) 1.02477(18) 0.14013(6) 0.0527(4) Uani 1 1 d . . .
C6 C 0.1313(3) 0.98598(19) 0.13819(6) 0.0555(4) Uani 1 1 d . . .
C7 C 0.0716(2) 0.82507(19) 0.14847(6) 0.0548(4) Uani 1 1 d . . .
H7A H -0.0594 0.8256 0.1606 0.066 Uiso 1 1 calc R . .
C8 C 0.2150(2) 0.7644(2) 0.18065(5) 0.0530(4) Uani 1 1 d . . .
H8A H 0.2125 0.8277 0.2057 0.064 Uiso 1 1 calc R . .
H8B H 0.1802 0.6610 0.1886 0.064 Uiso 1 1 calc R . .
C9 C 0.4162(2) 0.76657(18) 0.16131(5) 0.0469(4) Uani 1 1 d . . .
C10 C 0.2821(2) 0.7077(2) 0.09374(5) 0.0525(4) Uani 1 1 d . . .
H10A H 0.2875 0.6300 0.0720 0.063 Uiso 1 1 calc R . .
H10B H 0.3168 0.8045 0.0809 0.063 Uiso 1 1 calc R . .
C11 C 0.0758(2) 0.71800(19) 0.11022(6) 0.0521(4) Uani 1 1 d . . .
H11A H 0.0384 0.6160 0.1200 0.063 Uiso 1 1 calc R . .
C12 C -0.0664(3) 0.7639(2) 0.07531(7) 0.0653(5) Uani 1 1 d . . .
H12A H -0.1883 0.7955 0.0880 0.078 Uiso 1 1 calc R . .
H12B H -0.0135 0.8508 0.0602 0.078 Uiso 1 1 calc R . .
C13 C -0.1060(3) 0.6370(2) 0.04448(6) 0.0552(4) Uani 1 1 d . . .
C14 C -0.2560(3) 0.5373(2) 0.05170(7) 0.0684(5) Uani 1 1 d . . .
H14A H -0.3319 0.5483 0.0757 0.082 Uiso 1 1 calc R . .
C15 C -0.2957(4) 0.4208(3) 0.02380(9) 0.0911(7) Uani 1 1 d . . .
H15A H -0.3990 0.3548 0.0290 0.109 Uiso 1 1 calc R . .
C16 C -0.1842(5) 0.4020(3) -0.01133(9) 0.0974(8) Uani 1 1 d . . .
H16A H -0.2117 0.3240 -0.0303 0.117 Uiso 1 1 calc R . .
C17 C -0.0333(4) 0.4978(3) -0.01834(8) 0.0923(8) Uani 1 1 d . . .
H17A H 0.0452 0.4837 -0.0418 0.111 Uiso 1 1 calc R . .
C18 C 0.0048(3) 0.6151(3) 0.00873(6) 0.0747(6) Uani 1 1 d . . .
H18A H 0.1072 0.6814 0.0030 0.090 Uiso 1 1 calc R . .
C19 C 0.5717(2) 0.7125(2) 0.19144(5) 0.0528(4) Uani 1 1 d . . .
C20 C 0.6595(3) 0.5721(2) 0.18728(7) 0.0650(5) Uani 1 1 d . . .
H20A H 0.6252 0.5090 0.1650 0.078 Uiso 1 1 calc R . .
C21 C 0.7980(3) 0.5236(3) 0.21580(8) 0.0849(7) Uani 1 1 d . . .
H21A H 0.8569 0.4288 0.2124 0.102 Uiso 1 1 calc R . .
C22 C 0.8488(3) 0.6142(4) 0.24900(8) 0.0932(9) Uani 1 1 d . . .
H22A H 0.9431 0.5820 0.2680 0.112 Uiso 1 1 calc R . .
C23 C 0.7589(3) 0.7534(4) 0.25403(7) 0.0913(8) Uani 1 1 d . . .
H23A H 0.7908 0.8146 0.2769 0.110 Uiso 1 1 calc R . .
C24 C 0.6215(3) 0.8032(3) 0.22532(6) 0.0732(6) Uani 1 1 d . . .
H24A H 0.5626 0.8979 0.2288 0.088 Uiso 1 1 calc R . .

loop_
_atom_site_aniso_label
_atom_site_aniso_U_11
_atom_site_aniso_U_22
_atom_site_aniso_U_33
_atom_site_aniso_U_23
_atom_site_aniso_U_13
_atom_site_aniso_U_12
O1 0.0484(7) 0.0438(6) 0.0747(8) 0.0069(6) 0.0025(5) -0.0038(5)
O2 0.0497(6) 0.0485(6) 0.0527(6) -0.0030(5) -0.0014(5) 0.0080(5)
C1 0.0712(13) 0.0537(12) 0.1016(16) -0.0184(11) -0.0111(11) 0.0171(10)
C2 0.1051(19) 0.0451(12) 0.1182(19) -0.0123(12) -0.0251(15) 0.0231(12)
C3 0.1052(19) 0.0389(10) 0.1038(17) -0.0021(10) -0.0131(14) 0.0006(11)
C4 0.0756(13) 0.0432(10) 0.0834(13) -0.0015(9) -0.0028(10) -0.0074(9)
C5 0.0578(10) 0.0389(9) 0.0612(10) -0.0061(7) -0.0015(7) 0.0009(7)
C6 0.0563(10) 0.0418(9) 0.0684(11) -0.0129(8) 0.0003(8) 0.0057(7)
C7 0.0414(9) 0.0513(10) 0.0717(11) -0.0066(8) 0.0083(8) 0.0004(7)
C8 0.0525(9) 0.0499(10) 0.0566(9) -0.0032(8) 0.0087(7) -0.0053(7)
C9 0.0474(9) 0.0413(9) 0.0521(8) 0.0010(7) 0.0046(7) -0.0018(7)
C10 0.0575(10) 0.0465(9) 0.0535(9) -0.0015(7) -0.0040(7) 0.0065(7)
C11 0.0491(9) 0.0381(8) 0.0692(10) -0.0014(8) -0.0048(8) -0.0009(7)
C12 0.0598(11) 0.0470(10) 0.0890(13) -0.0037(9) -0.0155(10) 0.0065(9)
C13 0.0506(10) 0.0499(10) 0.0651(10) 0.0043(8) -0.0146(8) 0.0077(7)
C14 0.0536(11) 0.0672(13) 0.0844(13) -0.0117(10) -0.0027(9) -0.0019(9)
C15 0.0779(14) 0.0759(15) 0.119(2) -0.0224(15) -0.0142(14) -0.0096(12)
C16 0.111(2) 0.0864(18) 0.0948(18) -0.0330(15) -0.0326(16) 0.0228(16)
C17 0.1016(18) 0.112(2) 0.0632(12) -0.0107(14) -0.0032(12) 0.0246(17)
C18 0.0741(13) 0.0816(15) 0.0685(12) 0.0135(11) -0.0043(10) -0.0018(11)
C19 0.0453(9) 0.0600(10) 0.0532(9) 0.0099(8) 0.0038(7) -0.0086(8)
C20 0.0610(11) 0.0604(11) 0.0736(12) 0.0182(10) -0.0058(9) -0.0012(9)
C21 0.0693(14) 0.0883(17) 0.0970(16) 0.0421(14) -0.0155(12) -0.0032(12)
C22 0.0619(14) 0.137(3) 0.0802(15) 0.0519(17) -0.0173(12) -0.0211(15)
C23 0.0737(15) 0.140(3) 0.0600(12) 0.0085(14) -0.0082(11) -0.0324(16)
C24 0.0646(12) 0.0907(15) 0.0643(11) -0.0032(11) -0.0011(9) -0.0107(11)

loop_
_atom_type_symbol
_atom_type_description
_atom_type_scat_dispersion_real
_atom_type_scat_dispersion_imag
_atom_type_scat_source
C C 0.0181 0.0091 'International Tables Vol C Tables 4.2.6.8 and 6.1.1.4'
H H 0.0000 0.0000 'International Tables Vol C Tables 4.2.6.8 and 6.1.1.4'
O O 0.0492 0.0322 'International Tables Vol C Tables 4.2.6.8 and 6.1.1.4'

loop_
_geom_angle_atom_site_label_1
_geom_angle_atom_site_label_2
_geom_angle_atom_site_label_3
_geom_angle
_geom_angle_site_symmetry_1
_geom_angle_site_symmetry_3
_geom_angle_publ_flag
C5 O1 C9 119.20(12) . . ?
C9 O2 C10 114.81(12) . . ?
C2 C1 C6 121.6(2) . . ?
C2 C1 H1A 119.2 . . ?
C6 C1 H1A 119.2 . . ?
C3 C2 C1 120.0(2) . . ?
C3 C2 H2A 120.0 . . ?
C1 C2 H2A 120.0 . . ?
C4 C3 C2 119.9(2) . . ?
C4 C3 H3A 120.1 . . ?
C2 C3 H3A 120.1 . . ?
C3 C4 C5 119.8(2) . . ?
C3 C4 H4A 120.1 . . ?
C5 C4 H4A 120.1 . . ?
O1 C5 C4 115.86(16) . . ?
O1 C5 C6 122.67(15) . . ?
C4 C5 C6 121.47(17) . . ?
C1 C6 C5 117.19(18) . . ?
C1 C6 C7 123.86(17) . . ?
C5 C6 C7 118.91(16) . . ?
C6 C7 C8 107.32(14) . . ?
C6 C7 C11 113.23(15) . . ?
C8 C7 C11 107.98(14) . . ?
C6 C7 H7A 109.4 . . ?
C8 C7 H7A 109.4 . . ?
C11 C7 H7A 109.4 . . ?
C9 C8 C7 108.35(14) . . ?
C9 C8 H8A 110.0 . . ?
C7 C8 H8A 110.0 . . ?
C9 C8 H8B 110.0 . . ?
C7 C8 H8B 110.0 . . ?
H8A C8 H8B 108.4 . . ?
O2 C9 O1 109.34(12) . . ?
O2 C9 C19 107.66(13) . . ?
O1 C9 C19 105.80(13) . . ?
O2 C9 C8 110.41(13) . . ?
O1 C9 C8 110.84(14) . . ?
C19 C9 C8 112.62(13) . . ?
O2 C10 C11 113.37(14) . . ?
O2 C10 H10A 108.9 . . ?
C11 C10 H10A 108.9 . . ?
O2 C10 H10B 108.9 . . ?
C11 C10 H10B 108.9 . . ?
H10A C10 H10B 107.7 . . ?
C10 C11 C12 111.22(15) . . ?
C10 C11 C7 109.16(14) . . ?
C12 C11 C7 113.68(14) . . ?
C10 C11 H11A 107.5 . . ?
C12 C11 H11A 107.5 . . ?
C7 C11 H11A 107.5 . . ?
C13 C12 C11 113.16(14) . . ?
C13 C12 H12A 108.9 . . ?
C11 C12 H12A 108.9 . . ?
C13 C12 H12B 108.9 . . ?
C11 C12 H12B 108.9 . . ?
H12A C12 H12B 107.8 . . ?
C14 C13 C18 117.65(19) . . ?
C14 C13 C12 119.79(18) . . ?
C18 C13 C12 122.56(19) . . ?
C13 C14 C15 120.8(2) . . ?
C13 C14 H14A 119.6 . . ?
C15 C14 H14A 119.6 . . ?
C16 C15 C14 120.3(2) . . ?
C16 C15 H15A 119.8 . . ?
C14 C15 H15A 119.8 . . ?
C17 C16 C15 119.4(2) . . ?
C17 C16 H16A 120.3 . . ?
C15 C16 H16A 120.3 . . ?
C16 C17 C18 120.6(2) . . ?
C16 C17 H17A 119.7 . . ?
C18 C17 H17A 119.7 . . ?
C17 C18 C13 121.2(2) . . ?
C17 C18 H18A 119.4 . . ?
C13 C18 H18A 119.4 . . ?
C20 C19 C24 118.68(19) . . ?
C20 C19 C9 121.94(17) . . ?
C24 C19 C9 119.31(18) . . ?
C19 C20 C21 120.9(2) . . ?
C19 C20 H20A 119.5 . . ?
C21 C20 H20A 119.5 . . ?
C22 C21 C20 120.4(3) . . ?
C22 C21 H21A 119.8 . . ?
C20 C21 H21A 119.8 . . ?
C21 C22 C23 119.3(2) . . ?
C21 C22 H22A 120.4 . . ?
C23 C22 H22A 120.4 . . ?
C22 C23 C24 120.6(3) . . ?
C22 C23 H23A 119.7 . . ?
C24 C23 H23A 119.7 . . ?
C19 C24 C23 120.2(2) . . ?
C19 C24 H24A 119.9 . . ?
C23 C24 H24A 119.9 . . ?

loop_
_geom_bond_atom_site_label_1
_geom_bond_atom_site_label_2
_geom_bond_distance
_geom_bond_site_symmetry_2
_geom_bond_publ_flag
O1 C5 1.381(2) . ?
O1 C9 1.444(2) . ?
O2 C9 1.4044(19) . ?
O2 C10 1.4378(19) . ?
C1 C2 1.377(3) . ?
C1 C6 1.388(3) . ?
C1 H1A 0.9300 . ?
C2 C3 1.376(3) . ?
C2 H2A 0.9300 . ?
C3 C4 1.372(3) . ?
C3 H3A 0.9300 . ?
C4 C5 1.386(2) . ?
C4 H4A 0.9300 . ?
C5 C6 1.390(3) . ?
C6 C7 1.504(2) . ?
C7 C8 1.517(2) . ?
C7 C11 1.536(2) . ?
C7 H7A 0.9800 . ?
C8 C9 1.514(2) . ?
C8 H8A 0.9700 . ?
C8 H8B 0.9700 . ?
C9 C19 1.512(2) . ?
C10 C11 1.514(2) . ?
C10 H10A 0.9700 . ?
C10 H10B 0.9700 . ?
C11 C12 1.533(2) . ?
C11 H11A 0.9800 . ?
C12 C13 1.507(3) . ?
C12 H12A 0.9700 . ?
C12 H12B 0.9700 . ?
C13 C14 1.370(3) . ?
C13 C18 1.382(3) . ?
C14 C15 1.379(3) . ?
C14 H14A 0.9300 . ?
C15 C16 1.365(4) . ?
C15 H15A 0.9300 . ?
C16 C17 1.353(4) . ?
C16 H16A 0.9300 . ?
C17 C18 1.366(3) . ?
C17 H17A 0.9300 . ?
C18 H18A 0.9300 . ?
C19 C20 1.376(3) . ?
C19 C24 1.382(3) . ?
C20 C21 1.382(3) . ?
C20 H20A 0.9300 . ?
C21 C22 1.366(4) . ?
C21 H21A 0.9300 . ?
C22 C23 1.376(4) . ?
C22 H22A 0.9300 . ?
C23 C24 1.384(3) . ?
C23 H23A 0.9300 . ?
C24 H24A 0.9300 . ?

loop_
_geom_torsion_atom_site_label_1
_geom_torsion_atom_site_label_2
_geom_torsion_atom_site_label_3
_geom_torsion_atom_site_label_4
_geom_torsion
_geom_torsion_site_symmetry_1
_geom_torsion_site_symmetry_2
_geom_torsion_site_symmetry_3
_geom_torsion_site_symmetry_4
_geom_torsion_publ_flag
C6 C1 C2 C3 -1.1(4) . . . . ?
C1 C2 C3 C4 0.8(4) . . . . ?
C2 C3 C4 C5 0.3(4) . . . . ?
C9 O1 C5 C4 174.29(16) . . . . ?
C9 O1 C5 C6 -5.6(2) . . . . ?
C3 C4 C5 O1 179.02(19) . . . . ?
C3 C4 C5 C6 -1.1(3) . . . . ?
C2 C1 C6 C5 0.3(3) . . . . ?
C2 C1 C6 C7 178.1(2) . . . . ?
O1 C5 C6 C1 -179.37(17) . . . . ?
C4 C5 C6 C1 0.7(3) . . . . ?
O1 C5 C6 C7 2.8(3) . . . . ?
C4 C5 C6 C7 -177.11(18) . . . . ?
C1 C6 C7 C8 -146.89(19) . . . . ?
C5 C6 C7 C8 30.8(2) . . . . ?
C1 C6 C7 C11 94.0(2) . . . . ?
C5 C6 C7 C11 -88.2(2) . . . . ?
C6 C7 C8 C9 -60.74(18) . . . . ?
C11 C7 C8 C9 61.64(17) . . . . ?
C10 O2 C9 O1 -65.69(16) . . . . ?
C10 O2 C9 C19 179.81(13) . . . . ?
C10 O2 C9 C8 56.51(17) . . . . ?
C5 O1 C9 O2 95.67(16) . . . . ?
C5 O1 C9 C19 -148.64(14) . . . . ?
C5 O1 C9 C8 -26.3(2) . . . . ?
C7 C8 C9 O2 -61.37(18) . . . . ?
C7 C8 C9 O1 59.95(17) . . . . ?
C7 C8 C9 C19 178.26(14) . . . . ?
C9 O2 C10 C11 -52.27(18) . . . . ?
O2 C10 C11 C12 177.34(13) . . . . ?
O2 C10 C11 C7 51.12(19) . . . . ?
C6 C7 C11 C10 62.24(19) . . . . ?
C8 C7 C11 C10 -56.44(17) . . . . ?
C6 C7 C11 C12 -62.6(2) . . . . ?
C8 C7 C11 C12 178.76(14) . . . . ?
C10 C11 C12 C13 73.6(2) . . . . ?
C7 C11 C12 C13 -162.73(16) . . . . ?
C11 C12 C13 C14 89.7(2) . . . . ?
C11 C12 C13 C18 -89.7(2) . . . . ?
C18 C13 C14 C15 -0.9(3) . . . . ?
C12 C13 C14 C15 179.6(2) . . . . ?
C13 C14 C15 C16 0.8(4) . . . . ?
C14 C15 C16 C17 0.6(4) . . . . ?
C15 C16 C17 C18 -1.8(4) . . . . ?
C16 C17 C18 C13 1.6(4) . . . . ?
C14 C13 C18 C17 -0.3(3) . . . . ?
C12 C13 C18 C17 179.17(19) . . . . ?
O2 C9 C19 C20 -15.2(2) . . . . ?
O1 C9 C19 C20 -132.06(16) . . . . ?
C8 C9 C19 C20 106.72(18) . . . . ?
O2 C9 C19 C24 167.80(15) . . . . ?
O1 C9 C19 C24 50.97(19) . . . . ?
C8 C9 C19 C24 -70.3(2) . . . . ?
C24 C19 C20 C21 -1.4(3) . . . . ?
C9 C19 C20 C21 -178.41(17) . . . . ?
C19 C20 C21 C22 0.7(3) . . . . ?
C20 C21 C22 C23 0.8(3) . . . . ?
C21 C22 C23 C24 -1.4(3) . . . . ?
C20 C19 C24 C23 0.8(3) . . . . ?
C9 C19 C24 C23 177.85(16) . . . . ?
C22 C23 C24 C19 0.6(3) . . . . ?
